data_2004746
loop_
_publ_author_name
'Feeder, N.'
'Jones, W.'

_publ_section_title
;
 Structures of Five \w-Phthalimidoaliphatic Carboxylic Acids
;
_journal_issue 4
_journal_name_full 'Acta Crystallographica Section C'
_journal_page_first 913
_journal_page_last 919
_journal_paper_doi 10.1107/S010827019501626X
_journal_volume 52
_journal_year 1996
_chemical_formula_sum 'C14 H15 N O4'
_chemical_formula_weight 261.1
_symmetry_cell_setting monoclinic
_symmetry_space_group_name_Hall '-P 2ybc'
_symmetry_space_group_name_H-M 'P 1 21/c 1'
_atom_type_scat_source IntTabIV
_cell_angle_alpha 90
_cell_angle_beta 105.22(3)
_cell_angle_gamma 90
_cell_formula_units_Z 8
_cell_length_a 21.055(8)
_cell_length_b 4.662(1)
_cell_length_c 28.067(9)
_cell_measurement_reflns_used 25
_cell_measurement_temperature 295
_cell_measurement_theta_max 12
_cell_measurement_theta_min 8
_cell_volume 2658.4(15)
_diffrn_measurement_device 'Enraf-Nonius CAD-4'
_diffrn_measurement_method \w/2\q
_diffrn_radiation_type Mo
_diffrn_radiation_wavelength 0.71073
_diffrn_reflns_av_R_equivalents 0.05
_diffrn_reflns_limit_h_max 25
_diffrn_reflns_limit_h_min -25
_diffrn_reflns_limit_k_max 4
_diffrn_reflns_limit_k_min 0
_diffrn_reflns_limit_l_max 33
_diffrn_reflns_limit_l_min 0
_diffrn_reflns_number 5192
_diffrn_reflns_theta_max 25
_diffrn_standards_decay_% 0
_diffrn_standards_interval_count 100
_diffrn_standards_interval_time 60
_diffrn_standards_number 2
_exptl_absorpt_coefficient_mu 0.058
_exptl_absorpt_correction_type none
_exptl_crystal_colour White
_exptl_crystal_density_diffrn 1.30
_exptl_crystal_description Rod
_exptl_crystal_F_000 1104
_exptl_crystal_size_max 0.3
_exptl_crystal_size_mid 0.1
_exptl_crystal_size_min 0.1
_refine_diff_density_max 0.34
_refine_diff_density_min -0.29
_refine_ls_extinction_method none
_refine_ls_goodness_of_fit_obs 1.835
_refine_ls_hydrogen_treatment 'see text'
_refine_ls_number_parameters 354
_refine_ls_number_reflns 1242
_refine_ls_R_factor_obs 0.080
_refine_ls_shift/esd_max 0.207
_refine_ls_structure_factor_coef F
_refine_ls_weighting_scheme unit
_refine_ls_wR_factor_obs 0.080
_reflns_number_observed 1242
_reflns_number_total 5095
_reflns_observed_criterion F>3\s(F)
_cod_data_source_file hu1020.cif
_cod_data_source_block hu1020e
_cod_original_cell_volume 2658
_cod_original_sg_symbol_H-M 'P 21/c'
_cod_original_formula_sum 'C14 H15 N1 O4'
_cod_database_code 2004746

loop_
_atom_site_aniso_label
_atom_site_aniso_U_11
_atom_site_aniso_U_22
_atom_site_aniso_U_33
_atom_site_aniso_U_12
_atom_site_aniso_U_13
_atom_site_aniso_U_23
N(1) .040(7) .063(9) .056(8) -.005(7) .016(6) -.013(8)
0(8) .064(8) .132(12) .062(7) -.026(8) -.012(6) .005(8)
0(7) .064(7) .096(10) .062(7) .008(7) .014(6) .020(7)
0(140) .097(10) .179(16) .156(13) -.047(10) .074(10) -102(13)
0(141) .092(11) .26(2) .152(14) -.045(13) .058(10) -101(14)
C(6) .060(10) .054(11) .052(9) .002(9) .032(8) .000(9)
C(5) .045(9) .065(12) .070(10) -.003(9) .017(8) -.012(11)
C(4) .063(10) .047(11) .099(13) -.007(10) .045(11) -.015(11)
C(3) .091(14) .053(13) .088(14) -.006(11) .049(12) .007(11)
C(2) .081(12) .057(12) .054(10) -.007(10) .024(9) -.002(10)
C(1) .054(9) .054(11) .041(9) .008(9) .014(8) .005(9)
C(8) .069(11) .072(12) .036(9) -.006(11) .023(9) -.006(10)
C(7) .045(9) .067(12) .037(8) .018(9) .015(8) -.017(9)
C(9) .063(10) .055(11) .088(12) -.010(9) .042(10) -.014(10)
C(10) .056(9) .052(10) .070(11) -.011(9) .031(9) -.017(10)
C(11) .061(9) .042(10) .048(9) .014(8) .016(8) -.011(9)
C(12) .071(11) .073(13) .076(12) -.007(10) .038(10) .000(11)
C(13) .079(12) .061(12) .080(12) .014(10) .042(11) .015(10)
C(14) .075(13) .126(19) .057(11) -.033(13) .041(10) -.040(12)
N(1') .049(8) .054(9) .058(8) .012(7) .028(7) .009(8)
0(8') .073(8) .124(12) .063(7) -.028(8) .005(6) -.002(8)
0(7') .105(9) .088(10) .057(7) -.015(7) .013(7) .027(7)
0(140') .119(12) .214(19) .179(15) -.071(13) .095(11) -.122(15)
0(141') .077(10) .237(19) .131(11) -.038(12) .048(9) -.097(13)
C(6') .043(9) .028(9) .051(9) .017(7) .024(7) -.003(8)
C(5') .045(9) .064(11) .050(9) -.008(9) .012(7) -.013(9)
C(4') .059(11) .059(13) .097(14) -.018(9) .042(11) -.031(11)
C(3') .078(12) .055(12) .072(12) -.008(10) .039(10) -.014(10)
C(2') .065(10) .107(15) .046(9) -.006(11) .023(9) -.005(11)
C(1') .056(10) .075(13) .044(9) -.006(9) .027(8) -.010(10)
C(8') .065(11) .064(12) .055(10) .002(10) .031(9) .004(11)
C(7') .052(10) .056(12) .070(12) .015(9) .026(9) .003(11)
C(9') .071(11) .055(12) .090(13) -.011(10) .045(11) -.018(11)
C(10') .074(11) .039(10) .091(13) .008(9) .042(11) .0(10)
C(11') .035(8) .056(11) .060(9) -.013(8) .024(8) -.014(9)
C(12') .056(9) .061(12) .075(11) .008(9) .043(9) .007(10)
C(13') .056(10) .061(12) .086(12) .003(9) .038(10) -.009(10)
C(14') .058(11) .079(14) .080(12) -.034(10) .042(10) -.031(11)

loop_
_atom_site_label
_atom_site_fract_x
_atom_site_fract_y
_atom_site_fract_z
_atom_site_U_iso_or_equiv
N(1) .2954(6) .004(3) .4315(4) .054(8)
O(8) .2312(5) .202(3) .3600(4) .085(8)
O(7) .3823(5) -.120(3) .4984(4) .073(13)
O(140) .0781(7) .078(4) .6148(6) .142(13)
O(141) -.0062(7) -.154(4) .5791(5) .165(15)
C(6) .3933(7) .222(3) .4347(5) .054(10)
C(5) .4564(7) .314(4) .4450(6) .058(11)
C(4) .4733(8) .507(4) .4136(7) .068(10)
C(3) .4277(9) .605(4) .3723(7) .077(12)
C(2) .3631(8) .507(4) .3600(6) .064(12)
C(1) .3470(7) .316(4) .3921(5) .049(10)
C(8) .2820(8) .180(4) .3889(5) .058(11)
C(7) .3588(6) .012(4) .4597(5) .050(10)
C(9) .2428(8) -.182(4) .4439(6) .073(12)
C(10) .2058(7) -.007(4) .4748(5) .058(10)
C(11) .1613(7) -.199(3) .4943(5) .049(9)
C(12) .1277(7) -.037(4) .5283(6) .072(12)
C(13) .0829(7) -.232(4) .5478(6) .073(12)
C(14) .0488(10) -.069(5) .5819(6) .085(15)
N(1') .2966(6) .898(3) .1935(5) .054(8)
O(8') .2385(5) .937(3) .1109(4) .086(9)
O(7') .3741(6) .952(3) .2675(4) .083(9)
O(140') .0680(7) .888(4) .3647(6) .169(16)
O(141') -.0159(6) .670(4) .3270(5) .148(14)
C(6') .3807(7) 1.211(3) .1931(5) .041(9)
C(5') .4356(7) 1.375(3) .2044(5) .052(10)
C(4') .4494(8) 1.543(4) .1673(7) .071(13)
C(3') .4078(8) 1.525(4) .1198(6) .068(13)
C(2') .3525(7) 1.353(4) .1076(6) .072(11)
C(1') .3395(7) 1.202(4) .1458(5) .058(11)
C(8') .2853(8) .996(4) .1457(6) .059(11)
C(7') .3539(7) 1.011(4) .2238(6) .059(11)
C(9') .2517(10) .665(5) .2100(8) .072(12)
C(10') .2046(7) .844(3) .2329(6) .067(11)
C(11') .1627(6) .633(3) .2519(5) .049(9)
C(12') .1192(7) .784(4) .2786(5) .063(11)
C(13') .0796(7) .583(4) .3010(6) .066(12)
C(14') .0414(8) .727(4) .3318(6) .072(13)
H(5) .4926(7) .240(4) .4774(6) ?
H(4) .5234(8) .582(4) .4211(7) ?
H(3) .4423(9) .763(4) .3490(7) ?
H(2) .3276(8) .576(4) .3268(6) ?
H(91) .2084(8) -.253(4) .4102(6) ?
H(92) .2656(8) -.368(4) .4648(6) ?
H(101) .1771(7) .158(4) .4519(5) ?
H(102) .2412(7) .092(4) .5055(5) ?
H(111) .1240(7) -.284(3) .4635(5) ?
H(112) .1898(7) -.373(3) .5147(5) ?
H(121) .0988(7) .136(4) .5080(6) ?
H(122) .1649(7) .050(4) .5591(6) ?
H(131) .0459(7) -.320(4) .5170(6) ?
H(132) .1119(7) -.404(4) .5683(6) ?
H(5') .4679(7) 1.375(3) .2414(5) ?
H(4') .4915(8) 1.685(4) .1754(7) ?
H(3') .4193(8) 1.652(4) .0910(6) ?
H(2') .3213(7) 1.339(4) .0704(6) ?
H(91') .2811(10) .520(5) .2369(8) ?
H(92') .2239(10) .544(5) .1786(8) ?
H(101') .1739(7) .982(3) .2054(6) ?
H(102') .2329(7) .973(3) .2630(6) ?
H(111') .1326(6) .515(3) .2209(5) ?
H(112') .1945(6) .485(3) .2769(5) ?
H(121') .0854(7) .921(4) .2528(5) ?
H(122') .1493(7) .913(4) .3079(5) ?
H(131') .0455(7) .469(4) .2716(6) ?
H(132') .1128(7) .431(4) .3240(6) ?

loop_
_geom_angle_atom_site_label_1
_geom_angle_atom_site_label_2
_geom_angle_atom_site_label_3
_geom_angle
_geom_angle_publ_flag
C(8) N(1) C(7) 115.0(10) no
C(9) N(1) C(7) 123(2) no
C(9) N(1) C(8) 122.0(10) no
C(8) C(1) C(6) 110.0(10) no
C(2) C(1) C(6) 122(2) no
C(2) C(1) C(8) 128(2) no
C(3) C(2) C(1) 116(2) no
C(2) C(3) C(4) 121(2) no
C(3) C(4) C(5) 121(2) no
C(4) C(5) C(6) 119(2) no
C(1) C(6) C(7) 107.0(10) no
C(5) C(6) C(7) 133(2) no
C(5) C(6) C(1) 121(2) no
C(6) C(7) N(1) 106.0(10) no
O(7) C(7) N(1) 127(2) no
O(7) C(7) C(6) 127.0(10) no
C(1) C(8) N(1) 103.0(10) no
O(8) C(8) N(1) 126(2) no
O(8) C(8) C(1) 132(2) no
C(10) C(9) N(1) 109.0(10) no
C(9) C(10) C(11) 110.0(10) no
C(10) C(11) C(12) 112.0(10) no
C(13) C(12) C(11) 111.0(10) no
C(14) C(13) C(12) 111(2) no
O(141) C(14) C(13) 113(2) no
O(140) C(14) C(13) 122(2) no
O(140) C(14) O(141) 123(2) no
C(8') N(1') C(7') 112.0(10) no
C(9') N(1') C(7') 125(2) no
C(9') N(1') C(8') 123(2) no
C(8') C(1') C(6') 108.0(10) no
C(2') C(1') C(6') 122(2) no
C(2') C(1') C(8') 130(2) no
C(3') C(2') C(1') 116(2) no
C(2') C(3') C(4') 123(2) no
C(3') C(4') C(5') 119(2) no
C(4') C(5') C(6') 118(2) no
C(1') C(6') C(7') 108(2) no
C(5') C(6') C(7') 131(2) no
C(5') C(6') C(1') 122(2) no
C(6') C(7') N(1') 107(2) no
O(7') C(7') N(1') 123(2) no
O(7') C(7') C(6') 130(2) no
C(1') C(8') N(1') 106.0(10) no
O(8') C(8') N(1') 127(2) no
O(8') C(8') C(1') 127(2) no
C(10') C(9') N(1') 104(2) no
C(9') C(10') C(11') 107(2) no
C(10') C(11') C(12') 111.0(10) no
C(13') C(12') C(11') 113.0(10) no
C(14') C(13') C(12') 114(2) no
O(141') C(14') C(13') 121(2) no
O(140') C(14') C(13') 121(2) no
O(140') C(14') O(141') 118(2) no
H(112) C(11) H(111) 109.5 no
C(12) C(11) H(111) 108.9(9) no
C(12) C(11) H(112) 108.8(9) no
C(10) C(11) H(111) 108.9(9) no
C(10) C(11) H(112) 109.1(9) no
H(121) C(12) C(11) 109.0(9) no
C(13) C(12) H(121) 108.6(10) no
H(122) C(12) C(11) 109.1(9) no
H(122) C(12) H(121) 109.5 no
C(13) C(12) H(122) 108.9(10) no
H(102) C(10) H(101) 109.5 no
H(101) C(10) C(11) 109.5(9) no
H(102) C(10) C(11) 109.3(9) no
C(9) C(10) H(101) 109.3(10) no
C(9) C(10) H(102) 109.1(9) no
H(131) C(13) C(12) 108.8(10) no
C(14) C(13) H(131) 108.9(11) no
H(132) C(13) C(12) 108.5(10) no
H(132) C(13) H(131) 109.5 no
C(14) C(13) H(132) 109.1(10) no
H(92) C(9) H(91) 109.5 no
H(91) C(9) N(1) 109.6(9) no
H(91) C(9) C(10) 109.4(9) no
H(92) C(9) N(1) 109.2(9) no
H(92) C(9) C(10) 109.5(10) no
H(2) C(2) C(1) 120.8(11) no
C(3) C(2) H(2) 120.4(11) no
H(3) C(3) C(2) 119.7(11) no
C(4) C(3) H(3) 119.4(11) no
H(4) C(4) C(3) 118.5(11) no
C(5) C(4) H(4) 119.1(11) no
H(5) C(5) C(6) 122.0(10) no
H(5) C(5) C(4) 121.9(11) no
C(13') C(12') H(122') 108.0(10) no
H(122') C(12') H(121') 109.5 no
C(11') C(12') H(121') 109.0(9) no
C(11') C(12') H(122') 109.2(9) no
C(13') C(12') H(121') 108.1(9) no
H(111') C(11') C(12') 109.4(9) no
H(112') C(11') C(12') 109.3(9) no
H(112') C(11') H(111') 109.5 no
H(131') C(13') C(12') 108.5(9) no
C(10') C(11') H(111') 108.6(9) no
C(10') C(11') H(112') 109.0(9) no
H(131') C(13') C(14') 108.1(11) no
H(132') C(13') C(12') 108.5(10) no
H(132') C(13') C(14') 108.2(10) no
H(131') C(13') H(132') 109.5 no
H(91') C(9') N(1') 109.7(9) no
H(92') C(9') N(1') 110.2(9) no
H(92') C(9') H(91') 109.5 no
H(2') C(2') C(1') 120.6(10) no
C(10') C(9') H(91') 108.3(10) no
C(10') C(9') H(92') 108.4(10) no
H(101') C(10') C(11') 110.2(9) no
H(3') C(3') C(4') 120.8(11) no
H(101') C(10') C(9') 107.9(10) no
H(102') C(10') C(11') 109.8(9) no
H(102') C(10') C(9') 107.7(10) no
H(102') C(10') H(101') 109.5 no
C(3') C(2') H(2') 121.0(10) no
C(5') C(4') H(4') 118.3(11) no
C(3') C(4') H(4') 119.1(11) no
H(5') C(5') C(6') 122.1(10) no
H(5') C(5') C(4') 122.4(11) no
H(3') C(3') C(2') 120.4(10) no

loop_
_geom_bond_atom_site_label_1
_geom_bond_atom_site_label_2
_geom_bond_distance
_geom_bond_publ_flag
C(1) C(2) 1.37(2) no
C(2) C(3) 1.39(2) no
C(3) C(4) 1.37(2) no
C(4) C(5) 1.37(2) no
C(5) C(6) 1.35(2) no
C(6) C(1) 1.40(2) no
C(7) C(6) 1.50(2) no
C(7) N(1) 1.36(2) no
C(7) O(7) 1.23(2) no
C(8) C(1) 1.49(2) no
C(8) N(1) 1.42(2) no
C(8) O(8) 1.17(2) no
C(9) N(1) 1.52(2) no
C(9) C(10) 1.55(2) no
C(10) C(11) 1.50(2) no
C(11) C(12) 1.53(2) no
C(12) C(13) 1.51(2) no
C(13) C(14) 1.54(2) no
C(14) O(140) 1.18(2) no
C(14) O(141) 1.21(2) no
C(1') C(2') 1.37(2) no
C(2') C(3') 1.38(2) no
C(3') C(4') 1.39(2) no
C(4') C(5') 1.40(2) no
C(5') C(6') 1.35(2) no
C(6') C(1') 1.38(2) no
C(7') C(6') 1.48(2) no
C(7') N(1') 1.39(2) no
C(7') O(7') 1.22(2) no
C(8') C(1') 1.49(2) no
C(8') N(1') 1.38(2) no
C(8') O(8') 1.22(2) no
C(9') N(1') 1.59(2) no
C(9') C(10') 1.56(2) no
C(10') C(11') 1.51(2) no
C(11') C(12') 1.50(2) no
C(12') C(13') 1.50(2) no
C(13') C(14') 1.49(2) no
C(14') O(140') 1.21(2) no
C(14') O(141') 1.21(2) no
H(2) C(2) 1.080 no
H(91) C(9) 1.080 no
H(102) C(10) 1.080 no
H(111) C(11) 1.080 no
H(112) C(11) 1.080 no
H(122) C(12) 1.080 no
H(132) C(13) 1.080 no
H(3) C(3) 1.080 no
H(92) C(9) 1.080 no
H(131) C(13) 1.080 no
H(4) C(4) 1.080 no
H(121) C(12) 1.080 no
H(101) C(10) 1.080 no
H(5) C(5) 1.080 no
H(2') C(2') 1.080 no
H(5') C(5') 1.080 no
H(91') C(9') 1.080 no
H(101') C(10') 1.080 no
H(112') C(11') 1.080 no
H(121') C(12') 1.080 no
H(122') C(12') 1.080 no
H(4') C(4') 1.080 no
H(3') C(3') 1.080 no
H(92') C(9') 1.080 no
H(102') C(10') 1.080 no
H(131') C(13') 1.080 no
H(132') C(13') 1.080 no
H(111') C(11') 1.080 no

loop_
_geom_torsion_atom_site_label_1
_geom_torsion_atom_site_label_2
_geom_torsion_atom_site_label_3
_geom_torsion_atom_site_label_4
_geom_torsion
_geom_torsion_publ_flag
C7 N1 C8 C1 -1 no
C7 N1 C8 O8 179 no
C9 N1 C8 C1 -179 no
C9 N1 C8 O8 1 no
C8 N1 C7 C6 0.4 no
C8 N1 C7 O7 180 no
C9 N1 C7 C6 -180 no
C9 N1 C7 O7 -0.2 no
C8 N1 C9 C10 93 no
C8 N1 C9 H91 31 no
C8 N1 C9 H92 147 no
C7 N1 C9 C10 -92 no
C7 N1 C9 H91 -147 no
C7 N1 C9 H92 -27 no
C10 C11 C12 C13 180 no
C12 C11 C10 C9 176 no
C11 C12 C13 H132 60 no
C11 C12 C13 C14 -180 no
C6 C1 C8 N1 -0.7 no
C6 C1 C8 O8 180 no
C2 C1 C8 N1 179 no
C2 C1 C8 O8 -0.5 no
C8 C1 C6 C7 1.5 no
C8 C1 C6 C5 179 no
C2 C1 C6 C7 -179 no
C2 C1 C6 C5 -1.4 no
C8 C1 C2 H2 -1.1 no
C8 C1 C2 C3 178 no
C6 C1 C2 H2 179 no
C6 C1 C2 C3 -0.8 no
C11 C10 C9 N1 -171 no
C11 C10 C9 H91 69 no
C11 C10 C9 H92 -51 no
C12 C13 C14 O141 146 no
C12 C13 C14 O140 -50 no
H132 C13 C14 O141 -94 no
H132 C13 C14 O140 70 no
C1 C6 C7 N1 -1.8 no
C1 C6 C7 O7 179 no
C5 C6 C7 N1 -180 no
C5 C6 C7 O7 3.0 no
C1 C6 C5 C4 1.8 no
C1 C6 C5 H5 -179 no
C7 C6 C5 C4 179 no
C7 C6 C5 H5 -1.7 no
C1 C2 C3 H3 -180 no
C1 C2 C3 C4 2.2 no
H2 C2 C3 H3 2.9 no
H2 C2 C3 C4 -180 no
C2 C3 C4 H4 178 no
C2 C3 C4 C5 -1.8 no
H3 C3 C4 H4 -2.5 no
H3 C3 C4 C5 178 no
C3 C4 C5 C6 -0.2 no
C3 C4 C5 H5 -177 no
H4 C4 C5 C6 -178 no
H4 C4 C5 H5 2.0 no
H121' C12' C11' H111' -57 no
H121' C12' C11' H112' -176 no
H121' C12' C11' C10' 63 no
H122' C12' C11' H111' -176 no
H122' C12' C11' H112' 64 no
H122' C12' C11' C10' -56 no
C13' C12' C11' H111' 64 no
C13' C12' C11' H112' -56 no
C13' C12' C11' C10' -176 no
H121' C12' C13' H131' 56 no
H121' C12' C13' C14' -65 no
H122' C12' C13' H131' 174 no
H122' C12' C13' C14' 53 no
C11' C12' C13' H131' -65 no
C11' C12' C13' C14' 174 no
H111' C11' C10' H101' 56 no
H111' C11' C10' H102' 176 no
H111' C11' C10' C9' -64 no
H112' C11' C10' H1O1' 175 no
H112' C11' C10' H102' -64 no
H112' C11' C10' C9' 55 no
C12' C11' C10' H101' -65 no
C12' C11' C10' H102' 56 no
C12' C11' C10' C9' 176 no
C7' C6' C1' C8' 0.5 no
C7' C6' C1' C2' -178 no
C5' C6' C1' C8' 176 no
C5' C6' C1' C2' 1.4 no
C1' C6' C7' N1' 1.2 no
C1' C6' C7' O7' -178 no
C5' C6' C7' N1' -178 no
C5' C6' C7' O7' 2.5 no
C1' C6' C5' C4' 1.5 no
C1' C6' C5' H5' -178 no
C7' C6' C5' C4' 179 no
C7' C6' C5' H5' -1.3 no
C9' N1' C8' C1' -180 no
C9' N1' C8' O8' 5.8 no
C7' N1' C8' C1' -2.8 no
C7' N1' C8' O8' 179 no
C8' N1' C9' H91' 142 no
C8' N1' C9' H92' 20 no
C8' N1' C9' C10' -98 no
C7' N1' C9' H91' -33 no
C7' N1' C9' H92' -155 no
C7' N1' C9' C10' 85 no
C8' N1' C7' C6' 2.5 no
C8' N1' C7' O7' -179.4 no
C9' N1' C7' C6' 180 no
C9' N1' C7' O7' -3.1 no
N1' C8' C1' C6' 1.9 no
N1' C8' C1' C2' 179 no
O8' C8' C1' C6' -180 no
O8' C8' C1' C2' -5.5 no
C6' C1' C2' H2' 178 no
C6' C1' C2' C3' 1.7 no
C8' C1' C2' H2' 2.3 no
C8' C1' C2' C3' -179 no
O141' C14' C13' C12' 132 no
O141' C14' C13' H131' 11.5 no
O140' C14' C13' C12' -53 no
O140' C14' C13' H131' -174 no
N1' C9' C10' C11' -177 no
N1' C9' C10' H101' 62 no
N1' C9' C10' H102' -56 no
H91' C9' C10' C11' -56 no
H91' C9' C10' H101' -178 no
H91' C9' C10' H102' 64 no
H92' C9' C10' C11' 63 no
H92' C9' C10' H101' -59 no
H92' C9' C10' H102' -177 no
C1' C2' C3' C4' 1.4 no
C1' C2' C3' H3' -177 no
H2' C2' C3' C4' -177 no
H2' C2' C3' H3' 3.1 no
H4' C4' C5' C6' 179 no
H4' C4' C5' H5' -2.3 no
C3' C4' C5' C6' -2.4 no
C3' C4' C5' H5' 179 no
H4' C4' C3' C2' -179 no
H4' C4' C3' H3' 1.4 no
C5' C4' C3' C2' 1.5 no
C5' C4' C3' H3' -179 no
